data_4110514
loop_
_publ_author_name
'Chao Wang'
'Jian Yuan'
'Guotao Li'
'Zitao Wang'
'Shiwei Zhang'
'Zhenfeng Xi'

_publ_section_title
;
 Metal-Mediated Efficient Synthesis, Structural Characterization, and
 Skeletal Rearrangement of Octasubstituted Semibullvalenes
;
_journal_name_full 'Journal of the American Chemical Society'
_journal_page_first 4564
_journal_page_last 4565
_journal_paper_doi 10.1021/ja0579208
_journal_volume 128
_journal_year 2006
_chemical_formula_sum 'C36 H32'
_chemical_formula_weight 464.62
_chemical_name_systematic
; 
 ? 
;
_space_group_IT_number 2
_symmetry_cell_setting triclinic
_symmetry_space_group_name_Hall '-P 1'
_symmetry_space_group_name_H-M 'P -1'
_atom_sites_solution_hydrogens
;
                                  hydrogen atoms are generated by HFIX
                                  instructions
;
_atom_sites_solution_primary direct
_atom_sites_solution_secondary difmap
_audit_creation_method SHELXL-97
_cell_angle_alpha 72.66(3)
_cell_angle_beta 79.32(3)
_cell_angle_gamma 66.81(3)
_cell_formula_units_Z 2
_cell_length_a 9.7357(19)
_cell_length_b 10.937(2)
_cell_length_c 14.409(3)
_cell_measurement_reflns_used 11772
_cell_measurement_temperature 293(2)
_cell_measurement_theta_max 25
_cell_measurement_theta_min 2.09
_cell_volume 1342.2(6)
_computing_cell_refinement
;
                                   Molecular Structure Corporation (1994)
                                   MSC/AFC Diffractometer Control Software
                                   MSC, 3200 Research Forest Drive, The
                                   Woodlands, TX 77381 USA.
;
_computing_data_collection
;
                                   Molecular Structure Corporation (1994)
                                   MSC/AFC Diffractometer Control Software
                                   SC, 3200 Research Forest Drive, The
                                   Woodlands, TX 77381, USA.
;
_computing_data_reduction
;
                                   Sheldrick, G. M. (1998) SHELXS98, Program
                                   for the Solution of Crystal Structure,
                                   University of Gottingen, Germany.
;
_computing_molecular_graphics
;
                                   Interactive Molecular Graphics XP, Virsion
                                   4.2 for MSDOS (1990), Siemens Analytical
                                   X-ray Instruments Inc., Madison, Wisconsin,
                                   USA.
;
_computing_publication_material
;
                                   Sheldrick, G. M. (1998) SHELXL98, Program
                                   for the refinement of Crystal Structure,
                                   University of Gottingen, Germany.
;
_computing_structure_refinement
;
                                   Sheldrick, G. M. (1998) SHELXL98, Program
                                   for the Refinement of Crystal Structure,
                                   University of Gottingen, Germany.
;
_computing_structure_solution
;
                                   Sheldrick, G. M. (1998) SHELXS98, Program
                                   for the Solution of Crystal Structure,
                                   University of Gottingen, Germany.
;
_diffrn_ambient_temperature 293(2)
_diffrn_detector_area_resol_mean '100x100 microns'
_diffrn_measured_fraction_theta_full 0.973
_diffrn_measured_fraction_theta_max 0.973
_diffrn_measurement_device_type 'Rigaku RAXIS RAPID IP'
_diffrn_measurement_method Oscillation
_diffrn_radiation_monochromator graphite
_diffrn_radiation_source 'fine-focus sealed tube'
_diffrn_radiation_type MoK\a
_diffrn_radiation_wavelength 0.71073
_diffrn_reflns_av_R_equivalents 0.0318
_diffrn_reflns_av_sigmaI/netI 0.0769
_diffrn_reflns_limit_h_max 10
_diffrn_reflns_limit_h_min -11
_diffrn_reflns_limit_k_max 12
_diffrn_reflns_limit_k_min -12
_diffrn_reflns_limit_l_max 15
_diffrn_reflns_limit_l_min -17
_diffrn_reflns_number 11772
_diffrn_reflns_theta_full 25.00
_diffrn_reflns_theta_max 25.00
_diffrn_reflns_theta_min 2.09
_exptl_absorpt_coefficient_mu 0.065
_exptl_absorpt_correction_T_max 0.990
_exptl_absorpt_correction_T_min 0.974
_exptl_absorpt_correction_type empirical
_exptl_crystal_colour Colourless
_exptl_crystal_density_diffrn 1.150
_exptl_crystal_description Block
_exptl_crystal_F_000 496
_exptl_crystal_size_max 0.40
_exptl_crystal_size_mid 0.30
_exptl_crystal_size_min 0.15
_refine_diff_density_max 0.178
_refine_diff_density_min -0.144
_refine_diff_density_rms 0.037
_refine_ls_extinction_coef 0.052(5)
_refine_ls_extinction_expression Fc^*^=kFc[1+0.001xFc^2^\l^3^/sin(2\q)]^-1/4^
_refine_ls_extinction_method SHELXL
_refine_ls_goodness_of_fit_ref 1.199
_refine_ls_hydrogen_treatment
;
                                  hydrogen coordinates ride on the coordinates
                                  of the previous atom, the isotropic U values
                                  are 1.2 OR 1.5 time over the U values of the
                                  previous atom.
;
_refine_ls_matrix_type full
_refine_ls_number_parameters 326
_refine_ls_number_reflns 4601
_refine_ls_number_restraints 0
_refine_ls_restrained_S_all 1.199
_refine_ls_R_factor_all 0.1228
_refine_ls_R_factor_gt 0.0651
_refine_ls_shift/su_max 0.000
_refine_ls_shift/su_mean 0.000
_refine_ls_structure_factor_coef Fsqd
_refine_ls_weighting_details 'calc w=1/[\s^2^(Fo^2^)+(0.0767P)^2^+0.0000P] where P=(Fo^2^+2Fc^2^)/3'
_refine_ls_weighting_scheme calc
_refine_ls_wR_factor_gt 0.1753
_refine_ls_wR_factor_ref 0.1905
_reflns_number_gt 2441
_reflns_number_total 4601
_reflns_threshold_expression >2sigma(I)
_cod_data_source_file ja0579208si20051122_050924.cif
_cod_data_source_block 4e
_cod_original_cell_volume 1342.1(5)
_cod_database_code 4110514

loop_
_symmetry_equiv_pos_as_xyz
'x, y, z'
'-x, -y, -z'

loop_
_atom_site_label
_atom_site_type_symbol
_atom_site_fract_x
_atom_site_fract_y
_atom_site_fract_z
_atom_site_U_iso_or_equiv
_atom_site_adp_type
_atom_site_occupancy
_atom_site_symmetry_multiplicity
_atom_site_calc_flag
_atom_site_refinement_flags
C2 C 0.2370(5) 1.0391(3) 0.3124(3) 0.0684(11) Uani 1 1 d .
C3 C 0.2024(3) 0.9207(3) 0.3635(2) 0.0425(8) Uani 1 1 d .
C4 C 0.1502(4) 0.8762(4) 0.2995(3) 0.0622(10) Uani 1 1 d .
C5 C 0.1542(4) 0.9613(3) 0.1975(2) 0.0483(8) Uani 1 1 d .
C6 C 0.2967(4) 0.8425(3) 0.1827(3) 0.0750(13) Uani 1 1 d .
C7 C 0.4238(4) 0.8721(3) 0.1873(2) 0.0452(8) Uani 1 1 d .
C8 C 0.3790(4) 1.0069(3) 0.1976(3) 0.0593(10) Uani 1 1 d .
C1 C 0.2129(4) 1.0730(3) 0.2043(2) 0.0488(8) Uani 1 1 d .
C9 C 0.2494(4) 1.1372(3) 0.3602(3) 0.0523(9) Uani 1 1 d .
C10 C 0.3803(4) 1.1178(3) 0.3969(3) 0.0562(9) Uani 1 1 d .
H10 H 0.4656 1.0418 0.3900 0.067 Uiso 1 1 calc R
C11 C 0.3869(4) 1.2092(4) 0.4437(3) 0.0633(10) Uani 1 1 d .
H11 H 0.4752 1.1929 0.4694 0.076 Uiso 1 1 calc R
C12 C 0.2633(5) 1.3233(4) 0.4521(3) 0.0659(11) Uani 1 1 d .
H12 H 0.2687 1.3863 0.4813 0.079 Uiso 1 1 calc R
C13 C 0.1308(4) 1.3451(4) 0.4173(3) 0.0653(10) Uani 1 1 d .
H13 H 0.0463 1.4214 0.4247 0.078 Uiso 1 1 calc R
C14 C 0.1232(4) 1.2526(3) 0.3708(3) 0.0577(10) Uani 1 1 d .
H14 H 0.0338 1.2681 0.3469 0.069 Uiso 1 1 calc R
C15 C 0.2310(3) 0.8451(3) 0.4665(2) 0.0426(8) Uani 1 1 d .
C16 C 0.1889(3) 0.9077(3) 0.5439(2) 0.0519(9) Uani 1 1 d .
H16 H 0.1400 1.0024 0.5313 0.062 Uiso 1 1 calc R
C17 C 0.2176(4) 0.8332(4) 0.6390(3) 0.0665(10) Uani 1 1 d .
H17 H 0.1874 0.8782 0.6889 0.080 Uiso 1 1 calc R
C18 C 0.2911(4) 0.6920(4) 0.6601(3) 0.0705(11) Uani 1 1 d .
H18 H 0.3112 0.6419 0.7239 0.085 Uiso 1 1 calc R
C19 C 0.3342(4) 0.6266(4) 0.5853(3) 0.0700(11) Uani 1 1 d .
H19 H 0.3824 0.5317 0.5987 0.084 Uiso 1 1 calc R
C20 C 0.3058(4) 0.7023(3) 0.4899(3) 0.0542(9) Uani 1 1 d .
H20 H 0.3373 0.6569 0.4402 0.065 Uiso 1 1 calc R
C21 C 0.3054(4) 0.7254(3) 0.1470(3) 0.0566(9) Uani 1 1 d .
C22 C 0.3504(4) 0.5905(4) 0.2064(3) 0.0654(10) Uani 1 1 d .
H22 H 0.3739 0.5749 0.2696 0.079 Uiso 1 1 calc R
C23 C 0.3606(5) 0.4821(4) 0.1740(3) 0.0723(11) Uani 1 1 d .
H23 H 0.3908 0.3938 0.2146 0.087 Uiso 1 1 calc R
C24 C 0.3256(5) 0.5044(4) 0.0801(3) 0.0785(12) Uani 1 1 d .
H24 H 0.3331 0.4306 0.0574 0.094 Uiso 1 1 calc R
C25 C 0.2795(5) 0.6359(5) 0.0197(3) 0.0807(12) Uani 1 1 d .
H25 H 0.2543 0.6509 -0.0429 0.097 Uiso 1 1 calc R
C26 C 0.2713(4) 0.7443(4) 0.0531(3) 0.0672(10) Uani 1 1 d .
H26 H 0.2422 0.8322 0.0119 0.081 Uiso 1 1 calc R
C27 C 0.5806(3) 0.7729(3) 0.1910(2) 0.0445(8) Uani 1 1 d .
C28 C 0.6537(4) 0.7041(4) 0.1179(3) 0.0676(11) Uani 1 1 d .
H28 H 0.6030 0.7193 0.0644 0.081 Uiso 1 1 calc R
C29 C 0.8020(5) 0.6128(4) 0.1243(3) 0.0779(12) Uani 1 1 d .
H29 H 0.8488 0.5662 0.0758 0.094 Uiso 1 1 calc R
C30 C 0.8800(4) 0.5912(4) 0.2028(3) 0.0717(11) Uani 1 1 d .
H30 H 0.9802 0.5339 0.2054 0.086 Uiso 1 1 calc R
C31 C 0.8079(4) 0.6552(3) 0.2767(3) 0.0629(10) Uani 1 1 d .
H31 H 0.8581 0.6379 0.3309 0.076 Uiso 1 1 calc R
C32 C 0.6586(4) 0.7468(3) 0.2700(3) 0.0574(9) Uani 1 1 d .
H32 H 0.6113 0.7907 0.3197 0.069 Uiso 1 1 calc R
C33 C 0.0592(4) 0.7855(4) 0.3321(3) 0.0639(10) Uani 1 1 d .
H33A H 0.0349 0.7697 0.2762 0.096 Uiso 1 1 calc R
H33B H -0.0315 0.8293 0.3680 0.096 Uiso 1 1 calc R
H33C H 0.1160 0.6993 0.3732 0.096 Uiso 1 1 calc R
C34 C 0.0254(4) 1.0068(4) 0.1350(3) 0.0675(11) Uani 1 1 d .
H34A H 0.0469 1.0603 0.0719 0.101 Uiso 1 1 calc R
H34B H -0.0647 1.0615 0.1655 0.101 Uiso 1 1 calc R
H34C H 0.0124 0.9276 0.1280 0.101 Uiso 1 1 calc R
C35 C 0.4852(4) 1.0856(3) 0.1689(3) 0.0674(11) Uani 1 1 d .
H35A H 0.4348 1.1748 0.1816 0.101 Uiso 1 1 calc R
H35B H 0.5167 1.0955 0.1008 0.101 Uiso 1 1 calc R
H35C H 0.5713 1.0362 0.2063 0.101 Uiso 1 1 calc R
C36 C 0.1362(4) 1.2203(3) 0.1491(3) 0.0675(11) Uani 1 1 d .
H36A H 0.0296 1.2456 0.1619 0.101 Uiso 1 1 calc R
H36B H 0.1621 1.2288 0.0804 0.101 Uiso 1 1 calc R
H36C H 0.1684 1.2797 0.1698 0.101 Uiso 1 1 calc R

loop_
_atom_site_aniso_label
_atom_site_aniso_U_11
_atom_site_aniso_U_22
_atom_site_aniso_U_33
_atom_site_aniso_U_23
_atom_site_aniso_U_13
_atom_site_aniso_U_12
C2 0.107(3) 0.0421(19) 0.067(2) -0.0023(18) -0.044(2) -0.030(2)
C3 0.0328(17) 0.0443(17) 0.053(2) -0.0137(16) -0.0019(15) -0.0157(14)
C4 0.079(3) 0.070(2) 0.057(2) -0.0115(19) -0.0123(19) -0.046(2)
C5 0.0454(19) 0.0472(18) 0.052(2) -0.0132(16) -0.0116(16) -0.0118(15)
C6 0.056(2) 0.046(2) 0.132(4) -0.039(2) -0.037(2) -0.0026(18)
C7 0.049(2) 0.0445(18) 0.0413(18) -0.0110(15) -0.0016(15) -0.0168(16)
C8 0.047(2) 0.050(2) 0.085(3) -0.0182(19) 0.0004(19) -0.0222(17)
C1 0.048(2) 0.0407(17) 0.052(2) -0.0074(15) -0.0073(16) -0.0113(15)
C9 0.061(2) 0.0383(17) 0.062(2) -0.0049(16) -0.0232(18) -0.0197(17)
C10 0.049(2) 0.0502(19) 0.068(2) -0.0197(18) -0.0140(18) -0.0087(16)
C11 0.063(3) 0.076(3) 0.066(2) -0.017(2) -0.0129(19) -0.038(2)
C12 0.086(3) 0.058(2) 0.066(3) -0.024(2) -0.007(2) -0.033(2)
C13 0.061(3) 0.063(2) 0.067(2) -0.024(2) -0.003(2) -0.0120(19)
C14 0.051(2) 0.059(2) 0.068(2) -0.0095(19) -0.0124(18) -0.0260(19)
C15 0.0341(17) 0.0441(18) 0.050(2) -0.0085(15) -0.0052(15) -0.0161(14)
C16 0.0406(19) 0.057(2) 0.054(2) -0.0152(18) -0.0039(16) -0.0128(16)
C17 0.059(2) 0.083(3) 0.054(2) -0.017(2) 0.0032(19) -0.026(2)
C18 0.057(2) 0.087(3) 0.053(2) 0.010(2) -0.0094(19) -0.029(2)
C19 0.072(3) 0.052(2) 0.080(3) 0.002(2) -0.015(2) -0.0244(19)
C20 0.060(2) 0.0460(19) 0.061(2) -0.0091(18) -0.0086(18) -0.0260(17)
C21 0.052(2) 0.052(2) 0.071(3) -0.0192(19) -0.0170(19) -0.0162(17)
C22 0.075(3) 0.057(2) 0.069(3) -0.026(2) -0.017(2) -0.0169(19)
C23 0.091(3) 0.045(2) 0.078(3) -0.013(2) -0.011(2) -0.021(2)
C24 0.091(3) 0.071(3) 0.088(3) -0.039(3) -0.005(3) -0.032(2)
C25 0.091(3) 0.090(3) 0.065(3) -0.033(3) -0.010(2) -0.026(3)
C26 0.071(3) 0.056(2) 0.070(3) -0.009(2) -0.009(2) -0.0220(19)
C27 0.0398(19) 0.0468(18) 0.048(2) -0.0102(15) -0.0004(16) -0.0196(15)
C28 0.059(2) 0.079(3) 0.054(2) -0.019(2) -0.0085(19) -0.011(2)
C29 0.068(3) 0.074(3) 0.072(3) -0.023(2) -0.001(2) -0.003(2)
C30 0.049(2) 0.067(2) 0.085(3) -0.013(2) -0.001(2) -0.0112(19)
C31 0.056(2) 0.060(2) 0.074(3) -0.014(2) -0.023(2) -0.0171(19)
C32 0.055(2) 0.060(2) 0.061(2) -0.0241(18) -0.0034(18) -0.0188(18)
C33 0.067(2) 0.072(2) 0.071(3) -0.017(2) -0.008(2) -0.043(2)
C34 0.063(2) 0.068(2) 0.068(2) -0.022(2) -0.024(2) -0.0078(19)
C35 0.066(2) 0.056(2) 0.080(3) -0.012(2) 0.006(2) -0.0309(19)
C36 0.075(3) 0.049(2) 0.071(3) -0.0043(19) -0.013(2) -0.0194(19)

loop_
_atom_type_symbol
_atom_type_description
_atom_type_scat_dispersion_real
_atom_type_scat_dispersion_imag
_atom_type_scat_source
C C 0.0033 0.0016 'International Tables Vol C Tables 4.2.6.8 and 6.1.1.4'
H H 0.0000 0.0000 'International Tables Vol C Tables 4.2.6.8 and 6.1.1.4'

loop_
_geom_angle_atom_site_label_1
_geom_angle_atom_site_label_2
_geom_angle_atom_site_label_3
_geom_angle
C3 C2 C9 124.1(3)
C3 C2 C1 109.6(3)
C9 C2 C1 123.9(3)
C3 C2 C8 111.7(3)
C9 C2 C8 115.1(3)
C1 C2 C8 48.3(2)
C4 C3 C2 110.0(3)
C4 C3 C15 124.1(3)
C2 C3 C15 125.6(3)
C3 C4 C5 111.8(3)
C3 C4 C33 124.0(3)
C5 C4 C33 121.8(3)
C3 C4 C6 112.1(3)
C5 C4 C6 48.34(19)
C33 C4 C6 114.8(3)
C4 C5 C34 120.8(3)
C4 C5 C6 84.4(3)
C34 C5 C6 120.0(3)
C4 C5 C1 104.3(3)
C34 C5 C1 118.1(3)
C6 C5 C1 103.5(3)
C7 C6 C21 123.2(3)
C7 C6 C5 110.4(3)
C21 C6 C5 125.2(3)
C7 C6 C4 110.5(3)
C21 C6 C4 115.0(3)
C5 C6 C4 47.3(2)
C8 C7 C6 110.0(3)
C8 C7 C27 124.0(3)
C6 C7 C27 125.6(3)
C7 C8 C1 110.8(3)
C7 C8 C35 121.8(3)
C1 C8 C35 124.0(3)
C7 C8 C2 112.8(3)
C1 C8 C2 50.1(2)
C35 C8 C2 116.4(3)
C8 C1 C36 120.9(3)
C8 C1 C2 81.6(3)
C36 C1 C2 120.3(3)
C8 C1 C5 105.1(3)
C36 C1 C5 118.2(3)
C2 C1 C5 104.2(2)
C10 C9 C14 118.2(3)
C10 C9 C2 122.8(3)
C14 C9 C2 119.0(3)
C9 C10 C11 121.4(3)
C12 C11 C10 119.9(3)
C11 C12 C13 120.2(3)
C12 C13 C14 120.1(3)
C9 C14 C13 120.2(3)
C16 C15 C20 116.3(3)
C16 C15 C3 124.0(3)
C20 C15 C3 119.7(3)
C17 C16 C15 122.1(3)
C16 C17 C18 120.3(4)
C19 C18 C17 119.2(4)
C18 C19 C20 120.1(3)
C19 C20 C15 122.0(3)
C26 C21 C22 117.3(3)
C26 C21 C6 121.4(3)
C22 C21 C6 121.4(3)
C23 C22 C21 121.8(4)
C22 C23 C24 119.5(4)
C23 C24 C25 120.4(4)
C26 C25 C24 119.5(4)
C25 C26 C21 121.5(4)
C32 C27 C28 118.2(3)
C32 C27 C7 118.9(3)
C28 C27 C7 122.9(3)
C29 C28 C27 120.7(4)
C30 C29 C28 120.2(4)
C31 C30 C29 119.6(4)
C30 C31 C32 119.9(4)
C27 C32 C31 121.3(3)

loop_
_geom_bond_atom_site_label_1
_geom_bond_atom_site_label_2
_geom_bond_distance
C2 C3 1.420(5)
C2 C9 1.488(4)
C2 C1 1.530(5)
C2 C8 1.971(6)
C3 C4 1.407(4)
C3 C15 1.485(4)
C4 C5 1.490(5)
C4 C33 1.500(5)
C4 C6 2.018(6)
C5 C34 1.513(5)
C5 C6 1.515(5)
C5 C1 1.572(4)
C6 C7 1.414(5)
C6 C21 1.484(5)
C7 C8 1.410(4)
C7 C27 1.484(4)
C8 C1 1.487(5)
C8 C35 1.521(5)
C1 C36 1.514(4)
C9 C10 1.385(5)
C9 C14 1.396(5)
C10 C11 1.389(5)
C11 C12 1.369(5)
C12 C13 1.378(5)
C13 C14 1.399(5)
C15 C16 1.394(4)
C15 C20 1.402(4)
C16 C17 1.384(5)
C17 C18 1.386(5)
C18 C19 1.380(5)
C19 C20 1.391(5)
C21 C26 1.389(5)
C21 C22 1.407(5)
C22 C23 1.361(5)
C23 C24 1.383(5)
C24 C25 1.385(6)
C25 C26 1.376(5)
C27 C32 1.382(4)
C27 C28 1.399(5)
C28 C29 1.397(5)
C29 C30 1.389(6)
C30 C31 1.377(5)
C31 C32 1.405(5)

loop_
_geom_torsion_atom_site_label_1
_geom_torsion_atom_site_label_2
_geom_torsion_atom_site_label_3
_geom_torsion_atom_site_label_4
_geom_torsion
C9 C2 C3 C4 160.4(4)
C1 C2 C3 C4 -2.8(4)
C8 C2 C3 C4 -54.6(4)
C9 C2 C3 C15 -25.5(5)
C1 C2 C3 C15 171.4(3)
C8 C2 C3 C15 119.6(3)
C2 C3 C4 C5 2.9(4)
C15 C3 C4 C5 -171.4(3)
C2 C3 C4 C33 -159.7(4)
C15 C3 C4 C33 26.1(5)
C2 C3 C4 C6 55.3(4)
C15 C3 C4 C6 -119.0(3)
C3 C4 C5 C34 -137.6(3)
C33 C4 C5 C34 25.4(5)
C6 C4 C5 C34 121.7(4)
C3 C4 C5 C6 100.7(3)
C33 C4 C5 C6 -96.2(4)
C3 C4 C5 C1 -1.8(4)
C33 C4 C5 C1 161.3(3)
C6 C4 C5 C1 -102.5(3)
C4 C5 C6 C7 -99.4(3)
C34 C5 C6 C7 138.1(3)
C1 C5 C6 C7 4.0(4)
C4 C5 C6 C21 93.1(4)
C34 C5 C6 C21 -29.4(6)
C1 C5 C6 C21 -163.5(4)
C34 C5 C6 C4 -122.4(4)
C1 C5 C6 C4 103.4(3)
C3 C4 C6 C7 -0.7(4)
C5 C4 C6 C7 99.3(3)
C33 C4 C6 C7 -149.2(3)
C3 C4 C6 C21 144.2(3)
C5 C4 C6 C21 -115.7(3)
C33 C4 C6 C21 -4.2(4)
C3 C4 C6 C5 -100.1(3)
C33 C4 C6 C5 111.5(3)
C21 C6 C7 C8 163.8(4)
C5 C6 C7 C8 -4.0(4)
C4 C6 C7 C8 -54.7(4)
C21 C6 C7 C27 -22.0(6)
C5 C6 C7 C27 170.2(3)
C4 C6 C7 C27 119.5(3)
C6 C7 C8 C1 2.2(4)
C27 C7 C8 C1 -172.1(3)
C6 C7 C8 C35 -157.8(4)
C27 C7 C8 C35 27.9(5)
C6 C7 C8 C2 56.5(4)
C27 C7 C8 C2 -117.8(3)
C3 C2 C8 C7 -1.2(4)
C9 C2 C8 C7 147.2(3)
C1 C2 C8 C7 -98.7(3)
C3 C2 C8 C1 97.5(3)
C9 C2 C8 C1 -114.1(3)
C3 C2 C8 C35 -148.9(3)
C9 C2 C8 C35 -0.5(4)
C1 C2 C8 C35 113.6(3)
C7 C8 C1 C36 -136.7(3)
C35 C8 C1 C36 22.7(6)
C2 C8 C1 C36 120.4(4)
C7 C8 C1 C2 102.8(3)
C35 C8 C1 C2 -97.7(4)
C7 C8 C1 C5 0.3(4)
C35 C8 C1 C5 159.8(3)
C2 C8 C1 C5 -102.5(3)
C3 C2 C1 C8 -101.9(3)
C9 C2 C1 C8 94.9(4)
C3 C2 C1 C36 137.1(3)
C9 C2 C1 C36 -26.1(6)
C8 C2 C1 C36 -121.0(4)
C3 C2 C1 C5 1.6(4)
C9 C2 C1 C5 -161.6(3)
C8 C2 C1 C5 103.5(3)
C4 C5 C1 C8 85.0(3)
C34 C5 C1 C8 -137.7(3)
C6 C5 C1 C8 -2.5(4)
C4 C5 C1 C36 -136.5(3)
C34 C5 C1 C36 0.7(4)
C6 C5 C1 C36 135.9(3)
C4 C5 C1 C2 0.1(3)
C34 C5 C1 C2 137.3(3)
C6 C5 C1 C2 -87.5(3)
C3 C2 C9 C10 85.8(5)
C1 C2 C9 C10 -113.4(4)
C8 C2 C9 C10 -58.2(4)
C3 C2 C9 C14 -92.8(4)
C1 C2 C9 C14 68.0(5)
C8 C2 C9 C14 123.2(3)
C14 C9 C10 C11 0.5(5)
C2 C9 C10 C11 -178.0(3)
C9 C10 C11 C12 -1.8(5)
C10 C11 C12 C13 2.4(6)
C11 C12 C13 C14 -1.8(6)
C10 C9 C14 C13 0.1(5)
C2 C9 C14 C13 178.7(3)
C12 C13 C14 C9 0.6(5)
C4 C3 C15 C16 -136.7(3)
C2 C3 C15 C16 49.9(5)
C4 C3 C15 C20 43.9(5)
C2 C3 C15 C20 -129.5(4)
C20 C15 C16 C17 -0.7(5)
C3 C15 C16 C17 179.9(3)
C15 C16 C17 C18 0.4(5)
C16 C17 C18 C19 -0.5(6)
C17 C18 C19 C20 0.9(6)
C18 C19 C20 C15 -1.3(6)
C16 C15 C20 C19 1.1(5)
C3 C15 C20 C19 -179.5(3)
C7 C6 C21 C26 -100.6(5)
C5 C6 C21 C26 65.4(6)
C4 C6 C21 C26 119.5(4)
C7 C6 C21 C22 78.6(5)
C5 C6 C21 C22 -115.4(4)
C4 C6 C21 C22 -61.3(4)
C26 C21 C22 C23 0.0(6)
C6 C21 C22 C23 -179.2(4)
C21 C22 C23 C24 -0.1(6)
C22 C23 C24 C25 -0.5(7)
C23 C24 C25 C26 1.2(7)
C24 C25 C26 C21 -1.3(6)
C22 C21 C26 C25 0.7(6)
C6 C21 C26 C25 179.9(4)
C8 C7 C27 C32 52.9(5)
C6 C7 C27 C32 -120.5(4)
C8 C7 C27 C28 -127.1(4)
C6 C7 C27 C28 59.5(5)
C32 C27 C28 C29 -0.7(5)
C7 C27 C28 C29 179.3(3)
C27 C28 C29 C30 -1.3(6)
C28 C29 C30 C31 3.2(6)
C29 C30 C31 C32 -3.0(6)
C28 C27 C32 C31 0.8(5)
C7 C27 C32 C31 -179.2(3)
C30 C31 C32 C27 1.0(5)
